data_7018418
loop_
_publ_author_name
'Wriedt, Mario'
'Zhou, Hong-Cai Joe'

_publ_section_title
;
 Systematic investigations on magneto-structural correlations of
 copper(ii) coordination polymers based on organic ligands with mixed
 carboxylic and nitrogen-based moieties.
;
_journal_issue 14
_journal_name_full 'Dalton transactions (Cambridge, England : 2003)'
_journal_page_first 4207
_journal_page_last 4216
_journal_paper_doi 10.1039/c2dt11965j
_journal_volume 41
_journal_year 2012
_chemical_formula_moiety 'C8 H7 Cu N5 O3'
_chemical_formula_sum 'C8 H7 Cu N5 O3'
_chemical_formula_weight 284.73
_chemical_name_systematic
;
?
;
_space_group_IT_number 14
_symmetry_cell_setting monoclinic
_symmetry_space_group_name_Hall '-P 2ybc'
_symmetry_space_group_name_H-M 'P 1 21/c 1'
_atom_sites_solution_hydrogens geom
_atom_sites_solution_primary direct
_atom_sites_solution_secondary difmap
_audit_creation_method SHELXL-97
_cell_angle_alpha 90.00
_cell_angle_beta 98.038(3)
_cell_angle_gamma 90.00
_cell_formula_units_Z 4
_cell_length_a 7.5502(19)
_cell_length_b 12.884(3)
_cell_length_c 10.036(3)
_cell_measurement_reflns_used 11532
_cell_measurement_temperature 120(2)
_cell_measurement_theta_max 28.50
_cell_measurement_theta_min 2.59
_cell_volume 966.7(4)
_computing_cell_refinement 'APEX2 (Bruker, 2008)'
_computing_data_collection 'APEX2 (Bruker, 2008)'
_computing_data_reduction 'APEX2 (Bruker, 2008)'
_computing_molecular_graphics 'SHELXP-97 (Sheldrick, 2008)'
_computing_structure_refinement 'SHELXL-97 (Sheldrick, 2008)'
_computing_structure_solution 'SHELXS-97 (Sheldrick, 2008)'
_diffrn_ambient_temperature 120(2)
_diffrn_measured_fraction_theta_full 0.989
_diffrn_measured_fraction_theta_max 0.989
_diffrn_measurement_device_type 'Bruker SMART APEX II CCD area detector'
_diffrn_measurement_method 'phi and omega scans'
_diffrn_radiation_monochromator graphite
_diffrn_radiation_source 'fine-focus sealed tube'
_diffrn_radiation_type MoK\a
_diffrn_radiation_wavelength 0.71073
_diffrn_reflns_av_R_equivalents 0.0372
_diffrn_reflns_av_sigmaI/netI 0.0296
_diffrn_reflns_limit_h_max 10
_diffrn_reflns_limit_h_min -10
_diffrn_reflns_limit_k_max 16
_diffrn_reflns_limit_k_min -17
_diffrn_reflns_limit_l_max 13
_diffrn_reflns_limit_l_min -13
_diffrn_reflns_number 11532
_diffrn_reflns_theta_full 28.50
_diffrn_reflns_theta_max 28.50
_diffrn_reflns_theta_min 2.59
_exptl_absorpt_coefficient_mu 2.264
_exptl_absorpt_correction_T_max 0.812
_exptl_absorpt_correction_T_min 0.727
_exptl_absorpt_correction_type multi-scan
_exptl_absorpt_process_details 'SADABS (Sheldrick, 2008)'
_exptl_crystal_colour blue
_exptl_crystal_density_diffrn 1.956
_exptl_crystal_density_method 'not measured'
_exptl_crystal_description clock
_exptl_crystal_F_000 572
_exptl_crystal_size_max 0.16
_exptl_crystal_size_mid 0.12
_exptl_crystal_size_min 0.09
_refine_diff_density_max 0.459
_refine_diff_density_min -0.310
_refine_diff_density_rms 0.079
_refine_ls_extinction_method none
_refine_ls_goodness_of_fit_ref 1.049
_refine_ls_hydrogen_treatment constr
_refine_ls_matrix_type full
_refine_ls_number_parameters 154
_refine_ls_number_reflns 2414
_refine_ls_number_restraints 0
_refine_ls_restrained_S_all 1.049
_refine_ls_R_factor_all 0.0344
_refine_ls_R_factor_gt 0.0271
_refine_ls_shift/su_max 0.001
_refine_ls_shift/su_mean 0.000
_refine_ls_structure_factor_coef Fsqd
_refine_ls_weighting_details 'calc w=1/[\s^2^(Fo^2^)+(0.0339P)^2^+0.5870P] where P=(Fo^2^+2Fc^2^)/3'
_refine_ls_weighting_scheme calc
_refine_ls_wR_factor_gt 0.0664
_refine_ls_wR_factor_ref 0.0701
_reflns_number_gt 2071
_reflns_number_total 2414
_reflns_threshold_expression >2sigma(I)
_cod_data_source_file c2dt11965j.txt
_cod_data_source_block mw65
_cod_original_sg_symbol_H-M 'P 21/c'
_cod_database_code 7018418

loop_
_symmetry_equiv_pos_as_xyz
'x, y, z'
'-x, y+1/2, -z+1/2'
'-x, -y, -z'
'x, -y-1/2, z-1/2'

loop_
_atom_site_label
_atom_site_type_symbol
_atom_site_fract_x
_atom_site_fract_y
_atom_site_fract_z
_atom_site_U_iso_or_equiv
_atom_site_adp_type
_atom_site_occupancy
_atom_site_symmetry_multiplicity
_atom_site_calc_flag
_atom_site_refinement_flags
Cu1 Cu 0.20176(3) 0.554369(18) 0.63487(2) 0.01253(9) Uani 1 1 d .
O1 O 0.18756(19) 0.67975(11) 0.74700(14) 0.0173(3) Uani 1 1 d .
O2 O 0.0206(2) 0.81974(11) 0.77350(15) 0.0205(3) Uani 1 1 d .
C1 C 0.0488(3) 0.73735(16) 0.7188(2) 0.0152(4) Uani 1 1 d .
C2 C -0.0845(3) 0.69193(15) 0.6101(2) 0.0135(4) Uani 1 1 d .
N1 N -0.0446(2) 0.60091(13) 0.55948(16) 0.0132(3) Uani 1 1 d .
N2 N -0.1863(2) 0.57649(13) 0.47009(17) 0.0136(3) Uani 1 1 d .
N3 N -0.3077(2) 0.65054(13) 0.46841(17) 0.0152(3) Uani 1 1 d .
N4 N -0.2464(2) 0.72471(13) 0.55710(17) 0.0156(3) Uani 1 1 d .
N11 N 0.4261(2) 0.51918(13) 0.75291(16) 0.0133(3) Uani 1 1 d .
C16 C 0.9309(3) 0.46703(16) 0.9927(2) 0.0162(4) Uani 1 1 d .
H16A H 0.9465 0.4023 1.0381 0.019 Uiso 1 1 calc R
C11 C 0.4620(3) 0.42904(15) 0.8181(2) 0.0147(4) Uani 1 1 d .
H11A H 0.3735 0.3761 0.8095 0.018 Uiso 1 1 calc R
C12 C 0.6245(3) 0.41074(16) 0.8978(2) 0.0154(4) Uani 1 1 d .
H12A H 0.6458 0.3462 0.9429 0.018 Uiso 1 1 calc R
C13 C 0.7569(3) 0.48734(16) 0.91165(19) 0.0143(4) Uani 1 1 d .
C14 C 0.7150(3) 0.58178(16) 0.8466(2) 0.0154(4) Uani 1 1 d .
H14A H 0.7995 0.6368 0.8555 0.018 Uiso 1 1 calc R
C15 C 0.5508(3) 0.59500(16) 0.7695(2) 0.0147(4) Uani 1 1 d .
H15A H 0.5242 0.6599 0.7264 0.018 Uiso 1 1 calc R
O1W O 0.30892(19) 0.64331(12) 0.47462(15) 0.0208(3) Uani 1 1 d .
H1O1 H 0.4045 0.6442 0.4450 0.031 Uiso 1 1 d R
H2O1 H 0.2363 0.6621 0.4054 0.031 Uiso 1 1 d R

loop_
_atom_site_aniso_label
_atom_site_aniso_U_11
_atom_site_aniso_U_22
_atom_site_aniso_U_33
_atom_site_aniso_U_23
_atom_site_aniso_U_13
_atom_site_aniso_U_12
Cu1 0.00865(13) 0.01361(14) 0.01412(14) -0.00141(9) -0.00262(9) 0.00066(9)
O1 0.0135(7) 0.0189(7) 0.0178(7) -0.0047(6) -0.0040(5) 0.0012(6)
O2 0.0184(8) 0.0201(8) 0.0215(8) -0.0080(6) -0.0021(6) 0.0030(6)
C1 0.0110(9) 0.0184(10) 0.0159(9) -0.0004(8) 0.0011(7) -0.0022(7)
C2 0.0112(9) 0.0145(9) 0.0145(9) 0.0003(7) 0.0012(7) 0.0003(7)
N1 0.0103(8) 0.0148(8) 0.0135(8) -0.0010(7) -0.0015(6) -0.0005(6)
N2 0.0087(8) 0.0170(8) 0.0141(8) 0.0000(7) -0.0021(6) 0.0008(6)
N3 0.0122(8) 0.0142(8) 0.0184(8) -0.0010(7) -0.0007(7) 0.0029(6)
N4 0.0132(8) 0.0166(8) 0.0164(8) -0.0018(7) -0.0005(6) 0.0007(7)
N11 0.0113(8) 0.0148(8) 0.0130(8) -0.0005(6) -0.0009(6) 0.0005(6)
C16 0.0144(10) 0.0180(10) 0.0150(9) 0.0023(8) -0.0021(8) 0.0030(8)
C11 0.0128(10) 0.0155(9) 0.0155(9) 0.0002(8) 0.0005(7) -0.0009(7)
C12 0.0150(10) 0.0164(9) 0.0143(9) 0.0034(8) 0.0002(7) 0.0005(8)
C13 0.0116(9) 0.0184(10) 0.0122(9) -0.0020(8) -0.0010(7) 0.0016(7)
C14 0.0106(10) 0.0180(10) 0.0167(10) -0.0012(8) -0.0008(7) -0.0029(7)
C15 0.0125(10) 0.0156(9) 0.0152(9) 0.0019(8) -0.0007(7) -0.0001(7)
O1W 0.0124(7) 0.0297(8) 0.0192(8) 0.0085(6) -0.0010(6) 0.0006(6)

loop_
_atom_type_symbol
_atom_type_description
_atom_type_scat_dispersion_real
_atom_type_scat_dispersion_imag
_atom_type_scat_source
C C 0.0033 0.0016 'International Tables Vol C Tables 4.2.6.8 and 6.1.1.4'
H H 0.0000 0.0000 'International Tables Vol C Tables 4.2.6.8 and 6.1.1.4'
N N 0.0061 0.0033 'International Tables Vol C Tables 4.2.6.8 and 6.1.1.4'
O O 0.0106 0.0060 'International Tables Vol C Tables 4.2.6.8 and 6.1.1.4'
Cu Cu 0.3201 1.2651 'International Tables Vol C Tables 4.2.6.8 and 6.1.1.4'

loop_
_geom_angle_atom_site_label_1
_geom_angle_atom_site_label_2
_geom_angle_atom_site_label_3
_geom_angle
_geom_angle_site_symmetry_1
_geom_angle_site_symmetry_3
N11 Cu1 O1 87.50(6) . .
N11 Cu1 N2 96.04(7) . 3_566
O1 Cu1 N2 172.63(7) . 3_566
N11 Cu1 N1 165.50(7) . .
O1 Cu1 N1 81.31(6) . .
N2 Cu1 N1 94.09(7) 3_566 .
N11 Cu1 O1W 100.61(6) . .
O1 Cu1 O1W 92.57(6) . .
N2 Cu1 O1W 93.13(7) 3_566 .
N1 Cu1 O1W 89.15(6) . .
C1 O1 Cu1 117.00(13) . .
O2 C1 O1 126.10(19) . .
O2 C1 C2 121.55(18) . .
O1 C1 C2 112.33(17) . .
N1 C2 N4 111.80(17) . .
N1 C2 C1 117.29(17) . .
N4 C2 C1 130.81(18) . .
C2 N1 N2 105.19(16) . .
C2 N1 Cu1 111.62(13) . .
N2 N1 Cu1 143.09(13) . .
N3 N2 N1 109.14(15) . .
N3 N2 Cu1 128.14(13) . 3_566
N1 N2 Cu1 122.69(13) . 3_566
N2 N3 N4 109.30(15) . .
C2 N4 N3 104.56(16) . .
C11 N11 C15 118.40(17) . .
C11 N11 Cu1 126.02(14) . .
C15 N11 Cu1 115.57(13) . .
C16 C16 C13 124.8(2) 3_767 .
N11 C11 C12 122.02(18) . .
C11 C12 C13 119.99(19) . .
C14 C13 C12 117.16(18) . .
C14 C13 C16 122.76(19) . .
C12 C13 C16 120.08(19) . .
C15 C14 C13 119.87(19) . .
N11 C15 C14 122.49(19) . .

loop_
_geom_bond_atom_site_label_1
_geom_bond_atom_site_label_2
_geom_bond_distance
_geom_bond_site_symmetry_2
Cu1 N11 1.9789(17) .
Cu1 O1 1.9802(15) .
Cu1 N2 1.9828(17) 3_566
Cu1 N1 1.9998(17) .
Cu1 O1W 2.2177(15) .
O1 C1 1.283(2) .
O2 C1 1.227(2) .
C1 C2 1.496(3) .
C2 N1 1.329(3) .
C2 N4 1.331(3) .
N1 N2 1.334(2) .
N2 N3 1.322(2) .
N2 Cu1 1.9827(17) 3_566
N3 N4 1.343(2) .
N11 C11 1.342(3) .
N11 C15 1.351(3) .
C16 C16 1.337(4) 3_767
C16 C13 1.469(3) .
C11 C12 1.388(3) .
C12 C13 1.398(3) .
C13 C14 1.396(3) .
C14 C15 1.377(3) .
